data_4061201
loop_
_publ_author_name
'Meinhard, Dieter'
'Hollmann, Frank'
'Huhn, Wolfgang'
'Thewalt, Ulf'
'Klinga, Marttii'
'Rieger, Bernhard'

_publ_section_title
;
 Novel Single-Component Palladium(II) Catalysts for the Alternating
 CO/Propene Copolymerization Reaction
;
_journal_coden_ASTM ORGND7
_journal_issue 23
_journal_name_full Organometallics
_journal_page_first 5637
_journal_page_last 5639
_journal_paper_doi 10.1021/om049689x
_journal_volume 23
_journal_year 2004
_chemical_formula_moiety 'C24 H34 Cl2 O2 Pd2'
_chemical_formula_sum 'C24 H34 Cl2 O2 Pd2'
_chemical_formula_weight 638.21
_space_group_IT_number 14
_symmetry_cell_setting monoclinic
_symmetry_space_group_name_Hall '-P 2ybc'
_symmetry_space_group_name_H-M 'P 1 21/c 1'
_cell_angle_alpha 90.00
_cell_angle_beta 93.08(4)
_cell_angle_gamma 90.00
_cell_formula_units_Z 2
_cell_length_a 12.095(6)
_cell_length_b 7.546(5)
_cell_length_c 13.137(6)
_cell_measurement_temperature 193(2)
_cell_volume 1197.3(11)
_diffrn_ambient_temperature 193(2)
_exptl_crystal_density_diffrn 1.770
_cod_original_sg_symbol_H-M 'P 21/c'
_cod_database_code 4061201

loop_
_symmetry_equiv_pos_as_xyz
'x, y, z'
'-x, y+1/2, -z+1/2'
'-x, -y, -z'
'x, -y-1/2, z-1/2'

loop_
_atom_site_label
_atom_site_type_symbol
_atom_site_fract_x
_atom_site_fract_y
_atom_site_fract_z
_atom_site_U_iso_or_equiv
_atom_site_adp_type
_atom_site_occupancy
_atom_site_symmetry_multiplicity
_atom_site_calc_flag
_atom_site_refinement_flags
_atom_site_disorder_assembly
_atom_site_disorder_group
Pd Pd 0.57801(3) 0.09165(5) 0.39768(3) 0.02320(19) Uani 1 1 d . . .
Cl Cl 0.41679(11) 0.1689(2) 0.49191(12) 0.0320(4) Uani 1 1 d . . .
O O 0.8805(3) -0.0281(6) 0.3799(3) 0.0388(11) Uani 1 1 d . . .
C1 C 0.7418(5) 0.3576(9) 0.2455(5) 0.0380(15) Uani 1 1 d . . .
H1A H 0.7711 0.4494 0.1991 0.046 Uiso 1 1 calc R . .
C2 C 0.6977(5) 0.4500(8) 0.3463(5) 0.0401(16) Uani 1 1 d U . .
H2A H 0.7451 0.4194 0.4076 0.048 Uiso 1 1 calc R . .
H2B H 0.6944 0.5805 0.3390 0.048 Uiso 1 1 calc R . .
C3 C 0.5913(5) 0.3767(8) 0.3511(5) 0.0344(15) Uani 1 1 d . . .
H3A H 0.5445 0.3913 0.4063 0.041 Uiso 1 1 calc R . .
C4 C 0.5637(5) 0.2768(8) 0.2608(5) 0.0317(13) Uani 1 1 d . . .
H4A H 0.4913 0.2309 0.2471 0.038 Uiso 1 1 calc R . .
C5 C 0.6532(5) 0.2476(9) 0.1892(5) 0.0360(15) Uani 1 1 d . . .
H5A H 0.6341 0.2896 0.1182 0.043 Uiso 1 1 calc R . .
C6 C 0.6942(5) 0.0578(9) 0.1948(5) 0.0336(15) Uani 1 1 d . . .
H6A H 0.6522 -0.0287 0.1499 0.040 Uiso 1 1 calc R . .
C7 C 0.8065(5) 0.0885(9) 0.1709(5) 0.0386(16) Uani 1 1 d . . .
H7A H 0.8135 0.1496 0.1049 0.046 Uiso 1 1 calc R . .
H7B H 0.8526 -0.0199 0.1745 0.046 Uiso 1 1 calc R . .
C8 C 0.8275(5) 0.2172(9) 0.2680(5) 0.0366(15) Uani 1 1 d . . .
H8A H 0.9044 0.2661 0.2733 0.044 Uiso 1 1 calc R . .
C9 C 0.8003(4) 0.0992(8) 0.3637(5) 0.0273(13) Uani 1 1 d . . .
H9A H 0.7858 0.1699 0.4259 0.033 Uiso 1 1 calc R . .
C10 C 0.7012(4) 0.0103(8) 0.3183(5) 0.0275(13) Uani 1 1 d . . .
H10A H 0.7101 -0.1152 0.3273 0.033 Uiso 1 1 d R . .
C11 C 0.8751(5) -0.1305(10) 0.4790(6) 0.0457(18) Uani 1 1 d . . .
H11A H 0.8982 -0.0543 0.5376 0.055 Uiso 1 1 calc R . .
H11B H 0.7987 -0.1724 0.4880 0.055 Uiso 1 1 calc R . .
C12 C 0.9495(6) -0.2790(11) 0.4720(7) 0.061(2) Uani 1 1 d U . .
H12A H 0.9503 -0.3473 0.5355 0.073 Uiso 1 1 calc R . .
H12B H 1.0242 -0.2356 0.4610 0.073 Uiso 1 1 calc R . .
H12C H 0.9243 -0.3549 0.4149 0.073 Uiso 1 1 calc R . .

loop_
_atom_site_aniso_label
_atom_site_aniso_U_11
_atom_site_aniso_U_22
_atom_site_aniso_U_33
_atom_site_aniso_U_23
_atom_site_aniso_U_13
_atom_site_aniso_U_12
Pd 0.0186(3) 0.0184(3) 0.0328(3) 0.00160(18) 0.00335(17) 0.00136(17)
Cl 0.0246(7) 0.0241(8) 0.0480(9) 0.0099(6) 0.0088(6) 0.0060(6)
O 0.022(2) 0.037(3) 0.059(3) 0.014(2) 0.0074(19) 0.0076(19)
C1 0.029(3) 0.036(4) 0.050(4) 0.015(3) 0.005(3) -0.006(3)
C2 0.037(3) 0.020(3) 0.063(4) 0.004(3) 0.004(3) -0.003(2)
C3 0.029(3) 0.028(4) 0.047(4) 0.012(3) 0.007(3) 0.004(3)
C4 0.027(3) 0.025(3) 0.043(3) 0.010(3) 0.000(3) 0.004(2)
C5 0.024(3) 0.048(4) 0.036(3) 0.017(3) 0.000(2) 0.000(3)
C6 0.025(3) 0.036(4) 0.041(4) -0.009(3) 0.003(3) -0.003(3)
C7 0.029(3) 0.043(4) 0.045(4) 0.006(3) 0.010(3) 0.004(3)
C8 0.021(3) 0.035(4) 0.054(4) 0.007(3) 0.005(3) -0.005(3)
C9 0.019(3) 0.022(3) 0.042(4) -0.001(2) 0.003(2) 0.006(2)
C10 0.020(3) 0.017(3) 0.046(4) -0.001(3) 0.009(2) 0.001(2)
C11 0.030(3) 0.041(4) 0.066(5) 0.022(4) 0.004(3) 0.010(3)
C12 0.033(4) 0.054(5) 0.097(6) 0.023(4) 0.012(4) 0.013(3)

loop_
_geom_bond_atom_site_label_1
_geom_bond_atom_site_label_2
_geom_bond_distance
_geom_bond_site_symmetry_2
_geom_bond_publ_flag
Pd C10 1.963(5) . ?
Pd C3 2.244(6) . ?
Pd C4 2.276(6) . ?
Pd Cl 2.4360(18) . ?
Pd Cl 2.4420(18) 3_656 ?
Cl Pd 2.4420(18) 3_656 ?
O C9 1.374(7) . ?
O C11 1.518(8) . ?
C1 C8 1.500(9) . ?
C1 C5 1.517(9) . ?
C1 C2 1.613(10) . ?
C1 H1A 1.0000 . ?
C2 C3 1.405(9) . ?
C2 H2A 0.9900 . ?
C2 H2B 0.9900 . ?
C3 C4 1.430(9) . ?
C3 H3A 0.9500 . ?
C4 C5 1.488(8) . ?
C4 H4A 0.9500 . ?
C5 C6 1.516(9) . ?
C5 H5A 1.0000 . ?
C6 C7 1.430(8) . ?
C6 C10 1.659(8) . ?
C6 H6A 1.0000 . ?
C7 C8 1.613(9) . ?
C7 H7A 0.9900 . ?
C7 H7B 0.9900 . ?
C8 C9 1.589(8) . ?
C8 H8A 1.0000 . ?
C9 C10 1.470(8) . ?
C9 H9A 1.0000 . ?
C10 H10A 0.9600 . ?
C11 C12 1.443(9) . ?
C11 H11A 0.9900 . ?
C11 H11B 0.9900 . ?
C12 H12A 0.9800 . ?
C12 H12B 0.9800 . ?
C12 H12C 0.9800 . ?
